data_4101833
loop_
_publ_author_name
'Shen Li'
'Shou-Fei Zhu'
'Jian-Hua Xie'
'Song Song'
'Can-Ming Zhang'
'Qi-Lin Zhou'

_publ_section_title
;
 Enantioselective Hydrogenation of \a-Aryloxy and \a-Alkoxy
 \a,\b-Unsaturated Carboxylic Acids Catalyzed by Chiral Spiro
 Iridium/Phosphino-Oxazoline Complexes
;
_journal_name_full 'Journal of the American Chemical Society'
_journal_page_first 1172
_journal_page_last 1179
_journal_paper_doi 10.1021/ja909810k
_journal_volume 132
_journal_year 2010
_chemical_absolute_configuration rmad
_chemical_formula_moiety 'C95 H90 B F24 Ir N O P'
_chemical_formula_sum 'C95 H90 B F24 Ir N O P'
_chemical_formula_weight 1951.66
_chemical_name_systematic
; 
 ? 
;
_space_group_IT_number 19
_symmetry_cell_setting orthorhombic
_symmetry_space_group_name_Hall 'P 2ac 2ab'
_symmetry_space_group_name_H-M 'P 21 21 21'
_atom_sites_solution_hydrogens geom
_atom_sites_solution_primary direct
_atom_sites_solution_secondary difmap
_audit_creation_method SHELXL-97
_cell_angle_alpha 90.00
_cell_angle_beta 90.00
_cell_angle_gamma 90.00
_cell_formula_units_Z 4
_cell_length_a 19.121(3)
_cell_length_b 21.195(3)
_cell_length_c 21.618(3)
_cell_measurement_reflns_used 20578
_cell_measurement_temperature 113(2)
_cell_measurement_theta_max 28.8
_cell_measurement_theta_min 1.4
_cell_volume 8761(2)
_computing_cell_refinement CrystalClear
_computing_data_collection CrystalClear
_computing_data_reduction CrystalClear
_computing_publication_material 'CrystalStructure 3.7.0'
_computing_structure_refinement 'SHELXL-97 (Sheldrick, 1997)'
_computing_structure_solution 'SHELXS-97 (Sheldrick, 1990)'
_diffrn_ambient_temperature 113(2)
_diffrn_detector_area_resol_mean 7.31
_diffrn_measured_fraction_theta_full 1.000
_diffrn_measured_fraction_theta_max 1.000
_diffrn_measurement_device_type 'Rigaku Saturn'
_diffrn_measurement_method \w
_diffrn_radiation_monochromator confocal
_diffrn_radiation_source 'Rotating anode'
_diffrn_radiation_type MoK\a
_diffrn_radiation_wavelength 0.71070
_diffrn_reflns_av_R_equivalents 0.0846
_diffrn_reflns_av_sigmaI/netI 0.0919
_diffrn_reflns_limit_h_max 25
_diffrn_reflns_limit_h_min -24
_diffrn_reflns_limit_k_max 28
_diffrn_reflns_limit_k_min -28
_diffrn_reflns_limit_l_max 28
_diffrn_reflns_limit_l_min -29
_diffrn_reflns_number 87889
_diffrn_reflns_theta_full 28.72
_diffrn_reflns_theta_max 28.72
_diffrn_reflns_theta_min 1.42
_exptl_absorpt_coefficient_mu 1.642
_exptl_absorpt_correction_T_max 0.8274
_exptl_absorpt_correction_T_min 0.7140
_exptl_absorpt_correction_type multi-scan
_exptl_absorpt_process_details 'Jacobson, R. (1998) Private communication'
_exptl_crystal_colour orange
_exptl_crystal_density_diffrn 1.480
_exptl_crystal_density_method 'not measured'
_exptl_crystal_description block
_exptl_crystal_F_000 3952
_exptl_crystal_size_max 0.22
_exptl_crystal_size_mid 0.14
_exptl_crystal_size_min 0.12
_refine_diff_density_max 1.158
_refine_diff_density_min -0.839
_refine_diff_density_rms 0.104
_refine_ls_abs_structure_details 'Flack H D (1983), Acta Cryst. A39, 876-881'
_refine_ls_abs_structure_Flack -0.003(4)
_refine_ls_extinction_coef 0.00042(3)
_refine_ls_extinction_expression Fc^*^=kFc[1+0.001xFc^2^\l^3^/sin(2\q)]^-1/4^
_refine_ls_extinction_method SHELXL
_refine_ls_goodness_of_fit_ref 1.044
_refine_ls_hydrogen_treatment constr
_refine_ls_matrix_type full
_refine_ls_number_parameters 1158
_refine_ls_number_reflns 22653
_refine_ls_number_restraints 81
_refine_ls_restrained_S_all 1.055
_refine_ls_R_factor_all 0.0588
_refine_ls_R_factor_gt 0.0496
_refine_ls_shift/su_max 0.004
_refine_ls_shift/su_mean 0.000
_refine_ls_structure_factor_coef Fsqd
_refine_ls_weighting_details 'calc w=1/[\s^2^(Fo^2^)+(0.0196P)^2^+0.0000P] where P=(Fo^2^+2Fc^2^)/3'
_refine_ls_weighting_scheme calc
_refine_ls_wR_factor_gt 0.0847
_refine_ls_wR_factor_ref 0.0880
_reflns_number_gt 20204
_reflns_number_total 22653
_reflns_threshold_expression >2sigma(I)
_cod_data_source_file ja909810k_si_001.cif
_cod_data_source_block shelxl
_cod_database_code 4101833

loop_
_symmetry_equiv_pos_as_xyz
'x, y, z'
'x+1/2, -y+1/2, -z'
'-x, y+1/2, -z+1/2'
'-x+1/2, -y, z+1/2'

loop_
_atom_site_label
_atom_site_type_symbol
_atom_site_fract_x
_atom_site_fract_y
_atom_site_fract_z
_atom_site_U_iso_or_equiv
_atom_site_adp_type
_atom_site_occupancy
_atom_site_symmetry_multiplicity
_atom_site_calc_flag
_atom_site_refinement_flags
_atom_site_disorder_assembly
_atom_site_disorder_group
B1 B 0.3744(3) 0.1887(2) 0.5543(2) 0.0167(10) Uani 1 1 d . . .
C1 C 0.4249(2) 0.6373(2) 0.55742(18) 0.0161(9) Uani 1 1 d . . .
C2 C 0.4656(2) 0.6864(2) 0.58168(18) 0.0178(9) Uani 1 1 d . . .
H2 H 0.4632 0.7266 0.5623 0.021 Uiso 1 1 calc R . .
C3 C 0.5092(2) 0.6792(2) 0.63261(19) 0.0236(10) Uani 1 1 d . . .
H3 H 0.5347 0.7143 0.6481 0.028 Uiso 1 1 calc R . .
C4 C 0.5152(2) 0.6209(2) 0.6607(2) 0.0257(11) Uani 1 1 d . . .
H4 H 0.5456 0.6154 0.6950 0.031 Uiso 1 1 calc R . .
C5 C 0.4770(2) 0.5713(2) 0.63856(19) 0.0208(10) Uani 1 1 d . . .
C6 C 0.4307(2) 0.5781(2) 0.58759(19) 0.0172(9) Uani 1 1 d . . .
C7 C 0.3948(2) 0.5146(2) 0.5755(2) 0.0203(10) Uani 1 1 d . . .
C8 C 0.4056(3) 0.4796(2) 0.6379(2) 0.0267(11) Uani 1 1 d . . .
H8A H 0.3668 0.4888 0.6668 0.032 Uiso 1 1 calc R . .
H8B H 0.4083 0.4334 0.6314 0.032 Uiso 1 1 calc R . .
C9 C 0.4749(3) 0.5050(2) 0.6631(2) 0.0290(12) Uani 1 1 d . . .
H9A H 0.4754 0.5046 0.7089 0.035 Uiso 1 1 calc R . .
H9B H 0.5150 0.4800 0.6476 0.035 Uiso 1 1 calc R . .
C10 C 0.4293(3) 0.4743(2) 0.5231(2) 0.0279(11) Uani 1 1 d . . .
H10A H 0.4447 0.5016 0.4884 0.034 Uiso 1 1 calc R . .
H10B H 0.4702 0.4508 0.5391 0.034 Uiso 1 1 calc R . .
C11 C 0.3714(2) 0.42888(19) 0.5021(2) 0.0307(11) Uani 1 1 d . . .
H11A H 0.3752 0.4195 0.4574 0.037 Uiso 1 1 calc R . .
H11B H 0.3732 0.3889 0.5257 0.037 Uiso 1 1 calc R . .
C12 C 0.3048(3) 0.4655(2) 0.5164(2) 0.0252(11) Uani 1 1 d . . .
C13 C 0.2370(3) 0.4557(2) 0.4957(2) 0.0312(11) Uani 1 1 d . . .
H13 H 0.2274 0.4225 0.4674 0.037 Uiso 1 1 calc R . .
C14 C 0.1835(3) 0.4940(2) 0.5161(2) 0.0345(13) Uani 1 1 d . . .
H14 H 0.1372 0.4871 0.5018 0.041 Uiso 1 1 calc R . .
C15 C 0.1972(3) 0.5430(3) 0.5579(2) 0.0271(11) Uani 1 1 d . . .
H15 H 0.1603 0.5698 0.5713 0.033 Uiso 1 1 calc R . .
C16 C 0.2652(2) 0.55240(18) 0.57972(18) 0.0181(10) Uani 1 1 d . . .
C17 C 0.3191(2) 0.5141(2) 0.55800(19) 0.0190(10) Uani 1 1 d . . .
C18 C 0.2782(2) 0.6062(2) 0.62157(18) 0.0170(9) Uani 1 1 d . . .
C19 C 0.3169(2) 0.6615(2) 0.70284(18) 0.0194(9) Uani 1 1 d . . .
H19A H 0.3679 0.6695 0.7013 0.023 Uiso 1 1 calc R . .
H19B H 0.3002 0.6672 0.7458 0.023 Uiso 1 1 calc R . .
C20 C 0.2775(2) 0.7050(2) 0.6581(2) 0.0200(10) Uani 1 1 d . . .
H20 H 0.3068 0.7424 0.6470 0.024 Uiso 1 1 calc R . .
C21 C 0.2054(2) 0.7261(2) 0.6808(2) 0.0236(10) Uani 1 1 d . . .
H21A H 0.1824 0.7503 0.6473 0.028 Uiso 1 1 calc R . .
H21B H 0.1766 0.6881 0.6887 0.028 Uiso 1 1 calc R . .
C22 C 0.2059(2) 0.7666(2) 0.73931(19) 0.0181(9) Uani 1 1 d . . .
C23 C 0.2493(3) 0.81861(18) 0.74568(17) 0.0243(9) Uani 1 1 d . . .
H23 H 0.2826 0.8280 0.7144 0.029 Uiso 1 1 calc R . .
C24 C 0.2441(3) 0.8572(2) 0.79770(18) 0.0300(11) Uani 1 1 d . . .
H24 H 0.2742 0.8926 0.8020 0.036 Uiso 1 1 calc R . .
C25 C 0.1952(3) 0.8439(2) 0.8430(2) 0.0261(11) Uani 1 1 d . . .
H25 H 0.1908 0.8706 0.8780 0.031 Uiso 1 1 calc R . .
C26 C 0.1528(3) 0.7916(2) 0.8371(2) 0.0263(11) Uani 1 1 d . . .
H26 H 0.1197 0.7820 0.8685 0.032 Uiso 1 1 calc R . .
C27 C 0.1581(2) 0.7532(2) 0.7860(2) 0.0216(10) Uani 1 1 d . . .
H27 H 0.1288 0.7172 0.7825 0.026 Uiso 1 1 calc R . .
C28 C 0.3929(2) 0.73435(19) 0.46489(19) 0.0156(9) Uani 1 1 d . . .
C29 C 0.37780(19) 0.78469(17) 0.5040(2) 0.0164(8) Uani 1 1 d . . .
H29 H 0.3574 0.7763 0.5432 0.020 Uiso 1 1 calc R . .
C30 C 0.3916(2) 0.84703(18) 0.4876(2) 0.0181(9) Uani 1 1 d . . .
C31 C 0.4169(2) 0.8582(2) 0.4280(2) 0.0212(10) Uani 1 1 d . . .
H31 H 0.4255 0.9004 0.4153 0.025 Uiso 1 1 calc R . .
C32 C 0.4302(2) 0.8085(2) 0.3861(2) 0.0197(10) Uani 1 1 d . . .
C33 C 0.4197(2) 0.74667(19) 0.40620(19) 0.0152(9) Uani 1 1 d . . .
H33 H 0.4310 0.7125 0.3795 0.018 Uiso 1 1 calc R . .
C34 C 0.3779(2) 0.9001(2) 0.5345(2) 0.0224(10) Uani 1 1 d . . .
C35 C 0.2997(3) 0.9035(3) 0.5477(3) 0.0390(14) Uani 1 1 d . . .
H35A H 0.2845 0.8643 0.5677 0.058 Uiso 1 1 calc R . .
H35B H 0.2742 0.9091 0.5088 0.058 Uiso 1 1 calc R . .
H35C H 0.2901 0.9392 0.5752 0.058 Uiso 1 1 calc R . .
C36 C 0.4016(3) 0.9647(2) 0.5105(3) 0.0384(13) Uani 1 1 d . . .
H36A H 0.3757 0.9751 0.4727 0.058 Uiso 1 1 calc R . .
H36B H 0.4518 0.9634 0.5013 0.058 Uiso 1 1 calc R . .
H36C H 0.3926 0.9969 0.5420 0.058 Uiso 1 1 calc R . .
C37 C 0.4174(3) 0.8861(2) 0.5947(2) 0.0326(13) Uani 1 1 d . . .
H37A H 0.4036 0.9167 0.6264 0.049 Uiso 1 1 calc R . .
H37B H 0.4679 0.8893 0.5873 0.049 Uiso 1 1 calc R . .
H37C H 0.4060 0.8434 0.6088 0.049 Uiso 1 1 calc R . .
C38 C 0.4526(2) 0.8249(2) 0.3199(2) 0.0257(10) Uani 1 1 d . . .
C39 C 0.3908(3) 0.8581(3) 0.2872(2) 0.0450(16) Uani 1 1 d . . .
H39A H 0.4042 0.8686 0.2447 0.067 Uiso 1 1 calc R . .
H39B H 0.3790 0.8969 0.3096 0.067 Uiso 1 1 calc R . .
H39C H 0.3502 0.8299 0.2866 0.067 Uiso 1 1 calc R . .
C40 C 0.5163(3) 0.8690(3) 0.3208(2) 0.0401(14) Uani 1 1 d . . .
H40A H 0.5545 0.8489 0.3437 0.060 Uiso 1 1 calc R . .
H40B H 0.5036 0.9088 0.3410 0.060 Uiso 1 1 calc R . .
H40C H 0.5314 0.8775 0.2783 0.060 Uiso 1 1 calc R . .
C41 C 0.4724(3) 0.7654(2) 0.2827(2) 0.0373(14) Uani 1 1 d . . .
H41A H 0.5108 0.7434 0.3036 0.056 Uiso 1 1 calc R . .
H41B H 0.4873 0.7777 0.2410 0.056 Uiso 1 1 calc R . .
H41C H 0.4318 0.7373 0.2798 0.056 Uiso 1 1 calc R . .
C42 C 0.3989(2) 0.60319(18) 0.42986(17) 0.0128(8) Uani 1 1 d . . .
C43 C 0.3534(2) 0.56548(19) 0.39594(18) 0.0144(8) Uani 1 1 d . . .
H43 H 0.3049 0.5659 0.4055 0.017 Uiso 1 1 calc R . .
C44 C 0.3777(2) 0.52687(19) 0.34794(19) 0.0167(9) Uani 1 1 d . . .
C45 C 0.4493(2) 0.5261(2) 0.3363(2) 0.0178(10) Uani 1 1 d . . .
H45 H 0.4667 0.4994 0.3044 0.021 Uiso 1 1 calc R . .
C46 C 0.4968(2) 0.56304(19) 0.36961(19) 0.0154(9) Uani 1 1 d . . .
C47 C 0.4712(2) 0.60110(19) 0.41697(18) 0.0168(9) Uani 1 1 d . . .
H47 H 0.5026 0.6259 0.4408 0.020 Uiso 1 1 calc R . .
C48 C 0.5754(2) 0.5601(2) 0.3538(2) 0.0185(9) Uani 1 1 d . . .
C49 C 0.6016(3) 0.4924(2) 0.3662(2) 0.0311(12) Uani 1 1 d . . .
H49A H 0.6524 0.4908 0.3604 0.047 Uiso 1 1 calc R . .
H49B H 0.5790 0.4633 0.3372 0.047 Uiso 1 1 calc R . .
H49C H 0.5900 0.4803 0.4087 0.047 Uiso 1 1 calc R . .
C50 C 0.5862(3) 0.5757(3) 0.2849(2) 0.0320(12) Uani 1 1 d . . .
H50A H 0.5695 0.6186 0.2766 0.048 Uiso 1 1 calc R . .
H50B H 0.5598 0.5456 0.2596 0.048 Uiso 1 1 calc R . .
H50C H 0.6360 0.5727 0.2748 0.048 Uiso 1 1 calc R . .
C51 C 0.6187(2) 0.6062(2) 0.3922(2) 0.0275(11) Uani 1 1 d . . .
H51A H 0.6015 0.6492 0.3854 0.041 Uiso 1 1 calc R . .
H51B H 0.6678 0.6036 0.3796 0.041 Uiso 1 1 calc R . .
H51C H 0.6145 0.5954 0.4361 0.041 Uiso 1 1 calc R . .
C52 C 0.3287(2) 0.4860(2) 0.30786(19) 0.0181(9) Uani 1 1 d . . .
C53 C 0.2512(3) 0.5009(2) 0.32028(18) 0.0264(10) Uani 1 1 d . . .
H53A H 0.2400 0.4910 0.3634 0.040 Uiso 1 1 calc R . .
H53B H 0.2218 0.4754 0.2928 0.040 Uiso 1 1 calc R . .
H53C H 0.2424 0.5457 0.3125 0.040 Uiso 1 1 calc R . .
C54 C 0.3410(3) 0.4161(2) 0.3211(2) 0.0307(12) Uani 1 1 d . . .
H54A H 0.3906 0.4061 0.3152 0.046 Uiso 1 1 calc R . .
H54B H 0.3127 0.3906 0.2928 0.046 Uiso 1 1 calc R . .
H54C H 0.3275 0.4067 0.3639 0.046 Uiso 1 1 calc R . .
C55 C 0.3444(3) 0.4991(2) 0.23894(19) 0.0285(11) Uani 1 1 d . . .
H55A H 0.3396 0.5443 0.2306 0.043 Uiso 1 1 calc R . .
H55B H 0.3115 0.4755 0.2131 0.043 Uiso 1 1 calc R . .
H55C H 0.3923 0.4857 0.2294 0.043 Uiso 1 1 calc R . .
C56 C 0.2427(3) 0.6990(2) 0.41189(16) 0.0214(9) Uani 1 1 d . . .
H56 H 0.2905 0.6872 0.4084 0.026 Uiso 1 1 calc R . .
C57 C 0.1937(2) 0.6510(2) 0.42165(19) 0.0217(10) Uani 1 1 d . . .
H57 H 0.2102 0.6093 0.4284 0.026 Uiso 1 1 calc R . .
C58 C 0.1155(2) 0.6625(2) 0.4220(2) 0.0252(10) Uani 1 1 d . . .
H58A H 0.0917 0.6262 0.4023 0.030 Uiso 1 1 calc R . .
H58B H 0.1051 0.7005 0.3970 0.030 Uiso 1 1 calc R . .
C59 C 0.0858(2) 0.6717(2) 0.4877(2) 0.0264(9) Uani 1 1 d . . .
H59A H 0.0443 0.6996 0.4858 0.032 Uiso 1 1 calc R . .
H59B H 0.0706 0.6304 0.5044 0.032 Uiso 1 1 calc R . .
C60 C 0.1395(2) 0.7003(2) 0.5306(2) 0.0258(11) Uani 1 1 d . . .
H60 H 0.1457 0.6812 0.5700 0.031 Uiso 1 1 calc R . .
C61 C 0.1810(2) 0.75339(19) 0.5164(2) 0.0211(9) Uani 1 1 d . . .
H61 H 0.2147 0.7665 0.5460 0.025 Uiso 1 1 calc R . .
C62 C 0.1751(3) 0.7906(2) 0.4570(2) 0.0260(11) Uani 1 1 d . . .
H62A H 0.1847 0.8356 0.4659 0.031 Uiso 1 1 calc R . .
H62B H 0.1266 0.7875 0.4415 0.031 Uiso 1 1 calc R . .
C63 C 0.2251(2) 0.7681(2) 0.40649(19) 0.0265(11) Uani 1 1 d . . .
H63A H 0.2036 0.7761 0.3656 0.032 Uiso 1 1 calc R . .
H63B H 0.2689 0.7931 0.4088 0.032 Uiso 1 1 calc R . .
C64 C 0.2996(2) 0.1792(2) 0.51831(19) 0.0180(9) Uani 1 1 d . . .
C65 C 0.2639(2) 0.23168(18) 0.49247(19) 0.0209(9) Uani 1 1 d . . .
H65 H 0.2829 0.2726 0.4986 0.025 Uiso 1 1 calc R . .
C66 C 0.2025(2) 0.2258(2) 0.4586(2) 0.0229(10) Uani 1 1 d . . .
C67 C 0.1743(2) 0.1666(2) 0.44703(18) 0.0210(9) Uani 1 1 d . . .
H67 H 0.1328 0.1622 0.4233 0.025 Uiso 1 1 calc R . .
C68 C 0.2079(2) 0.1143(2) 0.4708(2) 0.0192(10) Uani 1 1 d . . .
C69 C 0.2685(2) 0.12077(18) 0.50566(19) 0.0195(9) Uani 1 1 d . . .
H69 H 0.2899 0.0838 0.5217 0.023 Uiso 1 1 calc R . .
C70 C 0.1683(3) 0.2838(2) 0.4331(2) 0.0302(12) Uani 1 1 d . . .
C71 C 0.1815(3) 0.0503(2) 0.4549(2) 0.0261(11) Uani 1 1 d . . .
C72 C 0.3947(2) 0.1282(2) 0.59763(19) 0.0175(9) Uani 1 1 d . . .
C73 C 0.3449(2) 0.1007(2) 0.63801(19) 0.0189(9) Uani 1 1 d . . .
H73 H 0.2976 0.1143 0.6358 0.023 Uiso 1 1 calc R . .
C74 C 0.3629(2) 0.0545(2) 0.68069(19) 0.0192(9) Uani 1 1 d . . .
C75 C 0.4316(2) 0.0335(2) 0.68587(19) 0.0205(10) Uani 1 1 d . . .
H75 H 0.4438 0.0014 0.7146 0.025 Uiso 1 1 calc R . .
C76 C 0.4818(3) 0.0606(2) 0.6481(2) 0.0204(10) Uani 1 1 d . . .
C77 C 0.4635(2) 0.1068(2) 0.6052(2) 0.0184(9) Uani 1 1 d . . .
H77 H 0.4992 0.1246 0.5801 0.022 Uiso 1 1 calc R . .
C78 C 0.5569(3) 0.0420(2) 0.6543(2) 0.0290(11) Uani 1 1 d . . .
C79 C 0.3091(3) 0.0264(3) 0.7225(2) 0.0297(12) Uani 1 1 d . . .
C80 C 0.3722(2) 0.24499(19) 0.60574(19) 0.0179(9) Uani 1 1 d . . .
C81 C 0.3098(3) 0.2641(2) 0.6336(2) 0.0257(11) Uani 1 1 d . . .
H81 H 0.2669 0.2508 0.6157 0.031 Uiso 1 1 calc R . .
C82 C 0.3079(3) 0.3017(2) 0.6864(2) 0.0260(11) Uani 1 1 d . A .
C83 C 0.3696(3) 0.3223(2) 0.7131(2) 0.0289(11) Uani 1 1 d . . .
H83 H 0.3687 0.3473 0.7496 0.035 Uiso 1 1 calc R . .
C84 C 0.4330(3) 0.3061(2) 0.6860(2) 0.0221(10) Uani 1 1 d . . .
C85 C 0.4340(3) 0.2678(2) 0.6335(2) 0.0216(10) Uani 1 1 d . . .
H85 H 0.4778 0.2568 0.6159 0.026 Uiso 1 1 calc R . .
C86 C 0.2385(3) 0.3171(3) 0.7129(2) 0.0590(18) Uani 1 1 d D . .
C87 C 0.5008(3) 0.3257(3) 0.7147(2) 0.0323(11) Uani 1 1 d . . .
C88 C 0.4326(2) 0.19759(18) 0.49971(19) 0.0169(9) Uani 1 1 d . . .
C89 C 0.4630(2) 0.2554(2) 0.48325(19) 0.0208(9) Uani 1 1 d . . .
H89 H 0.4508 0.2922 0.5059 0.025 Uiso 1 1 calc R . .
C90 C 0.5107(2) 0.2604(2) 0.4343(2) 0.0207(10) Uani 1 1 d . . .
C91 C 0.5300(3) 0.2082(2) 0.4003(2) 0.0277(11) Uani 1 1 d . . .
H91 H 0.5629 0.2117 0.3676 0.033 Uiso 1 1 calc R . .
C92 C 0.5003(2) 0.1505(2) 0.4151(2) 0.0241(11) Uani 1 1 d . . .
C93 C 0.4529(2) 0.1452(2) 0.46325(19) 0.0208(10) Uani 1 1 d . . .
H93 H 0.4333 0.1050 0.4721 0.025 Uiso 1 1 calc R . .
C94 C 0.5191(3) 0.0928(3) 0.3791(2) 0.0390(14) Uani 1 1 d . . .
C95 C 0.5390(3) 0.3237(3) 0.4165(2) 0.0285(11) Uani 1 1 d . . .
F1 F 0.18564(17) 0.00947(13) 0.50148(14) 0.0519(8) Uani 1 1 d . . .
F2 F 0.2193(2) 0.02323(16) 0.41033(16) 0.0691(12) Uani 1 1 d . . .
F3 F 0.11648(19) 0.04894(16) 0.4361(2) 0.0828(15) Uani 1 1 d . . .
F4 F 0.11564(19) 0.27097(15) 0.39434(19) 0.0708(13) Uani 1 1 d . . .
F5 F 0.21280(15) 0.32017(14) 0.40128(13) 0.0403(8) Uani 1 1 d . . .
F6 F 0.14273(16) 0.32120(14) 0.47687(14) 0.0493(8) Uani 1 1 d . . .
F7 F 0.58925(17) 0.07611(17) 0.69815(18) 0.0604(11) Uani 1 1 d . . .
F8 F 0.59432(18) 0.0508(2) 0.60430(16) 0.0840(16) Uani 1 1 d . . .
F9 F 0.56549(17) -0.01735(16) 0.67326(18) 0.0508(10) Uani 1 1 d . . .
F10 F 0.33360(17) 0.00977(19) 0.77697(13) 0.0598(11) Uani 1 1 d . . .
F11 F 0.28032(17) -0.02617(16) 0.69783(15) 0.0552(10) Uani 1 1 d . . .
F12 F 0.25464(19) 0.06400(16) 0.73213(15) 0.0632(10) Uani 1 1 d . . .
F13 F 0.5673(3) 0.0595(2) 0.4046(2) 0.145(3) Uani 1 1 d . . .
F14 F 0.54003(18) 0.10544(16) 0.32177(14) 0.0526(9) Uani 1 1 d . . .
F15 F 0.4648(2) 0.05371(17) 0.37081(17) 0.0731(13) Uani 1 1 d . . .
F16 F 0.60488(16) 0.32147(17) 0.39594(15) 0.0522(9) Uani 1 1 d . . .
F17 F 0.50150(18) 0.34996(15) 0.37040(14) 0.0506(9) Uani 1 1 d . . .
F18 F 0.53895(17) 0.36554(14) 0.46282(13) 0.0427(8) Uani 1 1 d . . .
F19 F 0.49256(18) 0.36826(19) 0.75948(16) 0.0661(12) Uani 1 1 d . . .
F20 F 0.53579(18) 0.27716(17) 0.73857(17) 0.0624(11) Uani 1 1 d . . .
F21 F 0.54384(16) 0.35160(16) 0.67369(14) 0.0477(9) Uani 1 1 d . . .
F22 F 0.1863(4) 0.2783(5) 0.7007(6) 0.070(3) Uani 0.478(12) 1 d PDU A 1
F23 F 0.2364(9) 0.3382(6) 0.7702(4) 0.044(3) Uani 0.478(12) 1 d PDU A 1
F24 F 0.2162(7) 0.3709(6) 0.6783(5) 0.089(4) Uani 0.478(12) 1 d PDU A 1
F22' F 0.2134(6) 0.2608(4) 0.7409(6) 0.088(4) Uani 0.522(12) 1 d PDU A 2
F23' F 0.2454(8) 0.3546(5) 0.7628(4) 0.048(3) Uani 0.522(12) 1 d PDU A 2
F24' F 0.1899(4) 0.3373(6) 0.6779(4) 0.070(3) Uani 0.522(12) 1 d PDU A 2
Ir1 Ir 0.245227(8) 0.671009(7) 0.508433(6) 0.01546(4) Uani 1 1 d . . .
N1 N 0.26769(17) 0.66330(16) 0.60355(14) 0.0174(8) Uani 1 1 d . . .
O1 O 0.29993(16) 0.59769(14) 0.67954(13) 0.0210(7) Uani 1 1 d . . .
P1 P 0.36679(5) 0.65494(4) 0.49054(5) 0.0133(2) Uani 1 1 d . . .

loop_
_atom_site_aniso_label
_atom_site_aniso_U_11
_atom_site_aniso_U_22
_atom_site_aniso_U_33
_atom_site_aniso_U_23
_atom_site_aniso_U_13
_atom_site_aniso_U_12
B1 0.016(3) 0.018(2) 0.017(2) -0.0017(18) 0.0012(19) 0.0029(19)
C1 0.014(2) 0.020(2) 0.014(2) -0.0016(16) 0.0023(17) 0.0023(18)
C2 0.010(2) 0.025(2) 0.018(2) -0.0004(17) -0.0010(17) -0.0017(17)
C3 0.022(3) 0.031(3) 0.018(2) -0.005(2) 0.0003(18) -0.007(2)
C4 0.018(3) 0.042(3) 0.018(2) 0.006(2) -0.008(2) 0.003(2)
C5 0.015(3) 0.034(3) 0.013(2) 0.0003(19) 0.0025(18) 0.007(2)
C6 0.015(2) 0.021(2) 0.015(2) -0.0021(17) 0.0015(17) 0.0035(18)
C7 0.027(3) 0.014(2) 0.020(2) -0.0011(17) 0.0027(19) 0.0018(19)
C8 0.039(3) 0.018(2) 0.023(2) 0.0066(19) 0.004(2) 0.005(2)
C9 0.031(3) 0.033(3) 0.022(2) 0.007(2) -0.002(2) 0.005(2)
C10 0.035(3) 0.021(2) 0.027(3) 0.0016(19) -0.001(2) 0.005(2)
C11 0.050(3) 0.014(2) 0.028(3) -0.0023(19) 0.011(2) 0.000(2)
C12 0.039(3) 0.017(2) 0.019(2) -0.0003(19) 0.006(2) -0.010(2)
C13 0.045(3) 0.025(2) 0.024(2) -0.0038(18) -0.002(3) -0.019(2)
C14 0.030(3) 0.043(3) 0.031(3) 0.001(3) 0.005(2) -0.021(2)
C15 0.018(3) 0.040(3) 0.023(3) 0.002(2) 0.000(2) -0.012(2)
C16 0.025(3) 0.0124(18) 0.0164(19) 0.0030(14) 0.0023(18) -0.0066(18)
C17 0.027(3) 0.018(2) 0.012(2) -0.0006(18) 0.0042(18) -0.006(2)
C18 0.015(2) 0.020(2) 0.016(2) 0.0014(16) 0.0034(16) -0.0041(17)
C19 0.020(2) 0.021(2) 0.017(2) -0.0031(17) 0.0021(17) 0.0001(19)
C20 0.017(2) 0.019(2) 0.024(2) -0.0054(18) 0.0011(18) -0.0050(18)
C21 0.022(3) 0.034(3) 0.015(2) -0.004(2) 0.0000(19) -0.001(2)
C22 0.019(2) 0.020(2) 0.015(2) -0.0035(17) -0.0003(18) 0.0060(19)
C23 0.026(3) 0.027(2) 0.0202(18) -0.0016(15) 0.008(2) -0.007(3)
C24 0.038(3) 0.027(2) 0.025(2) -0.0031(17) -0.007(3) -0.005(3)
C25 0.034(3) 0.026(3) 0.019(2) -0.0064(18) -0.002(2) 0.004(2)
C26 0.025(3) 0.036(3) 0.017(2) -0.003(2) 0.005(2) 0.004(2)
C27 0.019(3) 0.021(2) 0.025(2) 0.0027(18) 0.0038(19) 0.0030(19)
C28 0.012(2) 0.014(2) 0.021(2) 0.0012(16) 0.0006(17) -0.0024(17)
C29 0.013(2) 0.0176(19) 0.018(2) 0.0018(17) 0.0012(18) 0.0014(15)
C30 0.0062(19) 0.023(2) 0.025(2) -0.0014(18) 0.0016(18) 0.0029(15)
C31 0.018(3) 0.015(2) 0.031(3) 0.0041(18) 0.001(2) -0.0010(19)
C32 0.016(2) 0.022(2) 0.021(2) 0.0048(17) 0.0021(18) 0.0042(18)
C33 0.013(2) 0.015(2) 0.017(2) -0.0004(16) -0.0003(17) -0.0004(17)
C34 0.021(3) 0.020(2) 0.026(2) -0.0058(18) 0.006(2) -0.0012(19)
C35 0.028(3) 0.034(3) 0.055(4) -0.024(3) 0.001(3) -0.003(2)
C36 0.044(3) 0.021(2) 0.050(3) -0.007(2) 0.005(3) -0.002(2)
C37 0.044(4) 0.025(3) 0.029(3) -0.011(2) -0.005(2) 0.008(2)
C38 0.025(3) 0.028(2) 0.024(2) 0.006(2) 0.0049(19) 0.002(2)
C39 0.049(4) 0.063(4) 0.023(3) 0.021(3) 0.003(3) 0.013(3)
C40 0.048(4) 0.035(3) 0.037(3) 0.001(2) 0.018(3) -0.014(3)
C41 0.046(4) 0.041(3) 0.024(3) 0.008(2) 0.015(2) 0.005(3)
C42 0.016(2) 0.014(2) 0.0077(18) 0.0018(15) 0.0013(16) 0.0003(17)
C43 0.012(2) 0.016(2) 0.015(2) 0.0003(16) 0.0034(16) -0.0018(17)
C44 0.017(2) 0.014(2) 0.019(2) -0.0021(16) 0.0034(18) -0.0031(17)
C45 0.016(3) 0.020(2) 0.017(2) -0.0049(18) 0.0023(18) -0.0009(19)
C46 0.016(2) 0.013(2) 0.018(2) -0.0001(16) 0.0003(17) 0.0006(17)
C47 0.024(3) 0.014(2) 0.013(2) -0.0016(16) -0.0007(18) -0.0004(18)
C48 0.010(2) 0.025(2) 0.020(2) -0.0071(18) 0.0022(17) -0.0012(18)
C49 0.022(3) 0.034(3) 0.037(3) -0.005(2) 0.004(2) 0.004(2)
C50 0.024(3) 0.048(3) 0.024(3) 0.004(2) 0.010(2) -0.005(2)
C51 0.017(3) 0.030(3) 0.035(3) -0.011(2) 0.000(2) -0.003(2)
C52 0.017(2) 0.017(2) 0.021(2) -0.0077(17) 0.0012(18) -0.0028(18)
C53 0.017(2) 0.034(2) 0.028(2) -0.0141(17) 0.006(2) -0.010(2)
C54 0.028(3) 0.025(3) 0.039(3) -0.011(2) 0.001(2) -0.008(2)
C55 0.026(3) 0.038(3) 0.021(2) -0.008(2) -0.003(2) -0.008(2)
C56 0.013(2) 0.037(2) 0.0138(18) -0.0004(16) -0.008(2) 0.006(2)
C57 0.016(2) 0.030(3) 0.019(2) -0.0053(18) -0.0058(18) 0.0050(19)
C58 0.016(2) 0.034(3) 0.025(2) -0.008(2) -0.0033(18) 0.002(2)
C59 0.011(2) 0.037(2) 0.031(2) -0.001(3) -0.0043(19) 0.002(2)
C60 0.014(2) 0.034(3) 0.030(3) -0.005(2) -0.001(2) 0.008(2)
C61 0.013(2) 0.020(2) 0.030(2) -0.0047(19) -0.0023(19) 0.0071(17)
C62 0.027(3) 0.019(2) 0.032(3) 0.0001(19) -0.010(2) 0.003(2)
C63 0.028(3) 0.033(3) 0.019(2) 0.0083(19) -0.0064(19) -0.002(2)
C64 0.014(2) 0.021(2) 0.019(2) -0.0024(18) 0.0015(16) -0.0002(17)
C65 0.021(2) 0.0169(18) 0.025(2) -0.0004(17) -0.001(2) -0.0016(17)
C66 0.018(3) 0.026(3) 0.025(3) 0.0040(19) -0.003(2) 0.004(2)
C67 0.015(2) 0.027(2) 0.020(2) 0.001(2) -0.0060(17) -0.003(2)
C68 0.021(3) 0.017(2) 0.020(2) 0.0010(17) 0.0027(19) 0.0003(19)
C69 0.020(2) 0.0199(19) 0.019(2) 0.0024(17) 0.0004(19) 0.0010(16)
C70 0.031(3) 0.022(2) 0.037(3) 0.003(2) -0.014(2) -0.001(2)
C71 0.022(3) 0.023(2) 0.034(3) 0.006(2) -0.001(2) -0.002(2)
C72 0.017(2) 0.022(2) 0.014(2) -0.0054(17) -0.0018(18) -0.0027(18)
C73 0.019(3) 0.018(2) 0.020(2) 0.0011(17) -0.0040(19) -0.0010(18)
C74 0.016(2) 0.026(2) 0.015(2) 0.0011(17) 0.0003(18) -0.0022(19)
C75 0.030(3) 0.018(2) 0.014(2) 0.0001(17) -0.005(2) -0.002(2)
C76 0.021(3) 0.023(2) 0.017(2) -0.0054(18) -0.0015(19) 0.004(2)
C77 0.017(3) 0.017(2) 0.021(2) -0.0045(17) 0.0023(18) -0.0033(18)
C78 0.032(3) 0.031(3) 0.024(3) 0.008(2) -0.001(2) 0.010(2)
C79 0.030(3) 0.039(3) 0.021(2) 0.005(2) 0.001(2) -0.003(2)
C80 0.023(3) 0.015(2) 0.016(2) 0.0021(16) -0.0002(18) 0.0028(18)
C81 0.022(3) 0.029(3) 0.026(2) -0.004(2) 0.005(2) 0.002(2)
C82 0.031(3) 0.021(2) 0.026(3) -0.009(2) 0.005(2) 0.003(2)
C83 0.046(3) 0.019(2) 0.022(2) -0.0062(19) 0.007(2) 0.003(2)
C84 0.028(3) 0.019(2) 0.019(2) -0.0006(18) 0.001(2) -0.003(2)
C85 0.022(3) 0.020(2) 0.023(2) 0.0001(18) 0.000(2) 0.0010(19)
C86 0.055(5) 0.052(4) 0.070(4) -0.033(3) 0.023(4) 0.002(4)
C87 0.039(3) 0.028(3) 0.030(3) -0.011(2) -0.003(2) -0.003(3)
C88 0.015(2) 0.0205(19) 0.015(2) -0.0018(17) -0.0037(18) 0.0056(16)
C89 0.023(2) 0.021(2) 0.018(2) -0.0017(18) -0.0025(19) 0.0036(18)
C90 0.020(3) 0.023(2) 0.019(2) 0.0003(18) -0.0019(18) 0.001(2)
C91 0.028(3) 0.038(3) 0.017(2) 0.005(2) -0.004(2) 0.006(2)
C92 0.026(3) 0.029(3) 0.018(2) -0.0061(18) -0.0041(19) 0.006(2)
C93 0.019(3) 0.022(2) 0.021(2) -0.0016(18) -0.0071(19) 0.0029(19)
C94 0.050(4) 0.041(3) 0.026(3) -0.004(2) -0.004(3) 0.019(3)
C95 0.027(3) 0.035(3) 0.023(2) 0.002(2) 0.0036(19) -0.004(2)
F1 0.085(2) 0.0306(16) 0.0406(18) 0.0100(15) -0.0053(18) -0.0224(15)
F2 0.107(3) 0.038(2) 0.062(2) -0.0267(17) 0.039(2) -0.031(2)
F3 0.047(2) 0.036(2) 0.166(4) -0.005(2) -0.063(3) -0.0082(17)
F4 0.067(3) 0.0297(18) 0.116(3) 0.012(2) -0.065(2) -0.0039(18)
F5 0.0449(19) 0.0350(18) 0.0410(17) 0.0161(15) 0.0021(14) 0.0053(15)
F6 0.051(2) 0.0365(18) 0.061(2) 0.0064(16) 0.0178(16) 0.0201(15)
F7 0.029(2) 0.067(3) 0.086(3) -0.021(2) -0.0229(19) 0.0061(18)
F8 0.042(2) 0.166(5) 0.044(2) 0.054(2) 0.0240(18) 0.059(3)
F9 0.037(2) 0.0344(19) 0.081(3) 0.0102(18) -0.0061(18) 0.0119(16)
F10 0.038(2) 0.113(3) 0.0290(17) 0.0320(19) -0.0056(15) -0.028(2)
F11 0.058(2) 0.057(2) 0.051(2) -0.0006(17) 0.0106(17) -0.0344(18)
F12 0.046(2) 0.071(2) 0.073(2) 0.0246(17) 0.038(2) 0.012(2)
F13 0.221(6) 0.133(4) 0.080(3) -0.071(3) -0.096(4) 0.154(5)
F14 0.054(2) 0.064(2) 0.0393(19) -0.0235(17) 0.0177(17) -0.0005(18)
F15 0.110(4) 0.039(2) 0.070(3) -0.0237(19) 0.042(2) -0.015(2)
F16 0.0356(19) 0.055(2) 0.066(2) 0.0046(19) 0.0287(16) -0.0068(17)
F17 0.066(2) 0.0399(19) 0.0458(19) 0.0242(15) -0.0215(17) -0.0129(17)
F18 0.056(2) 0.0338(17) 0.0378(17) -0.0061(14) 0.0118(15) -0.0156(15)
F19 0.055(2) 0.087(3) 0.057(2) -0.052(2) -0.0046(19) -0.009(2)
F20 0.059(3) 0.052(2) 0.077(3) 0.018(2) -0.042(2) -0.0075(19)
F21 0.039(2) 0.060(2) 0.0446(19) -0.0016(16) 0.0010(16) -0.0186(17)
F22 0.028(4) 0.106(6) 0.076(6) -0.047(5) 0.005(4) 0.004(5)
F23 0.046(6) 0.059(6) 0.026(4) -0.003(4) 0.013(4) -0.001(5)
F24 0.070(7) 0.113(7) 0.083(6) -0.005(6) 0.012(5) 0.048(6)
F22' 0.064(6) 0.085(6) 0.116(7) -0.019(5) 0.053(5) -0.006(4)
F23' 0.056(6) 0.050(5) 0.040(4) -0.014(4) 0.030(4) 0.009(5)
F24' 0.029(4) 0.125(7) 0.058(4) -0.050(5) -0.007(3) 0.012(5)
Ir1 0.01289(8) 0.01948(7) 0.01400(7) -0.00161(6) 0.00063(7) 0.00068(7)
N1 0.018(2) 0.0202(18) 0.0139(15) -0.0044(13) 0.0046(13) -0.0010(15)
O1 0.0268(19) 0.0216(16) 0.0146(15) -0.0026(12) 0.0003(13) -0.0043(14)
P1 0.0137(5) 0.0138(5) 0.0123(5) -0.0011(4) 0.0010(4) -0.0005(4)

loop_
_atom_type_symbol
_atom_type_description
_atom_type_scat_dispersion_real
_atom_type_scat_dispersion_imag
_atom_type_scat_source
C C 0.0033 0.0016 'International Tables Vol C Tables 4.2.6.8 and 6.1.1.4'
N N 0.0061 0.0033 'International Tables Vol C Tables 4.2.6.8 and 6.1.1.4'
O O 0.0106 0.0060 'International Tables Vol C Tables 4.2.6.8 and 6.1.1.4'
H H 0.0000 0.0000 'International Tables Vol C Tables 4.2.6.8 and 6.1.1.4'
P P 0.1023 0.0942 'International Tables Vol C Tables 4.2.6.8 and 6.1.1.4'
B B 0.0013 0.0007 'International Tables Vol C Tables 4.2.6.8 and 6.1.1.4'
F F 0.0171 0.0103 'International Tables Vol C Tables 4.2.6.8 and 6.1.1.4'
Ir Ir -1.4442 7.9887 'International Tables Vol C Tables 4.2.6.8 and 6.1.1.4'

loop_
_geom_angle_atom_site_label_1
_geom_angle_atom_site_label_2
_geom_angle_atom_site_label_3
_geom_angle
_geom_angle_site_symmetry_1
_geom_angle_site_symmetry_3
_geom_angle_publ_flag
C80 B1 C88 115.2(4) . . ?
C80 B1 C72 100.9(3) . . ?
C88 B1 C72 110.0(3) . . ?
C80 B1 C64 113.0(4) . . ?
C88 B1 C64 105.4(3) . . ?
C72 B1 C64 112.5(4) . . ?
C2 C1 C6 116.2(4) . . ?
C2 C1 P1 118.2(3) . . ?
C6 C1 P1 125.6(3) . . ?
C3 C2 C1 123.3(4) . . ?
C3 C2 H2 118.4 . . ?
C1 C2 H2 118.4 . . ?
C4 C3 C2 119.8(4) . . ?
C4 C3 H3 120.1 . . ?
C2 C3 H3 120.1 . . ?
C5 C4 C3 119.4(4) . . ?
C5 C4 H4 120.3 . . ?
C3 C4 H4 120.3 . . ?
C4 C5 C6 121.7(4) . . ?
C4 C5 C9 127.6(4) . . ?
C6 C5 C9 110.7(4) . . ?
C1 C6 C5 119.8(4) . . ?
C1 C6 C7 131.5(4) . . ?
C5 C6 C7 108.7(4) . . ?
C17 C7 C6 118.8(4) . . ?
C17 C7 C8 110.2(4) . . ?
C6 C7 C8 102.2(4) . . ?
C17 C7 C10 102.8(4) . . ?
C6 C7 C10 114.4(4) . . ?
C8 C7 C10 108.2(4) . . ?
C9 C8 C7 104.8(4) . . ?
C9 C8 H8A 110.8 . . ?
C7 C8 H8A 110.8 . . ?
C9 C8 H8B 110.8 . . ?
C7 C8 H8B 110.8 . . ?
H8A C8 H8B 108.9 . . ?
C5 C9 C8 103.1(4) . . ?
C5 C9 H9A 111.1 . . ?
C8 C9 H9A 111.1 . . ?
C5 C9 H9B 111.1 . . ?
C8 C9 H9B 111.1 . . ?
H9A C9 H9B 109.1 . . ?
C11 C10 C7 104.5(4) . . ?
C11 C10 H10A 110.8 . . ?
C7 C10 H10A 110.8 . . ?
C11 C10 H10B 110.8 . . ?
C7 C10 H10B 110.8 . . ?
H10A C10 H10B 108.9 . . ?
C12 C11 C10 103.0(3) . . ?
C12 C11 H11A 111.2 . . ?
C10 C11 H11A 111.2 . . ?
C12 C11 H11B 111.2 . . ?
C10 C11 H11B 111.2 . . ?
H11A C11 H11B 109.1 . . ?
C13 C12 C17 120.1(4) . . ?
C13 C12 C11 129.9(4) . . ?
C17 C12 C11 110.0(4) . . ?
C14 C13 C12 120.2(4) . . ?
C14 C13 H13 119.9 . . ?
C12 C13 H13 119.9 . . ?
C13 C14 C15 120.3(5) . . ?
C13 C14 H14 119.8 . . ?
C15 C14 H14 119.8 . . ?
C16 C15 C14 119.7(5) . . ?
C16 C15 H15 120.1 . . ?
C14 C15 H15 120.1 . . ?
C17 C16 C15 119.4(4) . . ?
C17 C16 C18 122.2(4) . . ?
C15 C16 C18 118.2(4) . . ?
C16 C17 C12 120.2(4) . . ?
C16 C17 C7 128.7(4) . . ?
C12 C17 C7 111.0(4) . . ?
N1 C18 O1 117.5(4) . . ?
N1 C18 C16 121.0(4) . . ?
O1 C18 C16 121.6(4) . . ?
O1 C19 C20 103.1(3) . . ?
O1 C19 H19A 111.1 . . ?
C20 C19 H19A 111.1 . . ?
O1 C19 H19B 111.1 . . ?
C20 C19 H19B 111.1 . . ?
H19A C19 H19B 109.1 . . ?
N1 C20 C21 108.3(3) . . ?
N1 C20 C19 101.8(3) . . ?
C21 C20 C19 114.6(4) . . ?
N1 C20 H20 110.6 . . ?
C21 C20 H20 110.6 . . ?
C19 C20 H20 110.6 . . ?
C22 C21 C20 115.0(4) . . ?
C22 C21 H21A 108.5 . . ?
C20 C21 H21A 108.5 . . ?
C22 C21 H21B 108.5 . . ?
C20 C21 H21B 108.5 . . ?
H21A C21 H21B 107.5 . . ?
C23 C22 C27 118.8(4) . . ?
C23 C22 C21 122.2(4) . . ?
C27 C22 C21 118.8(4) . . ?
C22 C23 C24 120.4(4) . . ?
C22 C23 H23 119.8 . . ?
C24 C23 H23 119.8 . . ?
C25 C24 C23 119.8(4) . . ?
C25 C24 H24 120.1 . . ?
C23 C24 H24 120.1 . . ?
C26 C25 C24 119.8(4) . . ?
C26 C25 H25 120.1 . . ?
C24 C25 H25 120.1 . . ?
C27 C26 C25 120.4(4) . . ?
C27 C26 H26 119.8 . . ?
C25 C26 H26 119.8 . . ?
C26 C27 C22 120.8(4) . . ?
C26 C27 H27 119.6 . . ?
C22 C27 H27 119.6 . . ?
C29 C28 C33 119.1(4) . . ?
C29 C28 P1 117.5(3) . . ?
C33 C28 P1 123.1(3) . . ?
C28 C29 C30 122.2(4) . . ?
C28 C29 H29 118.9 . . ?
C30 C29 H29 118.9 . . ?
C29 C30 C31 117.4(4) . . ?
C29 C30 C34 119.6(4) . . ?
C31 C30 C34 122.9(4) . . ?
C30 C31 C32 122.0(4) . . ?
C30 C31 H31 119.0 . . ?
C32 C31 H31 119.0 . . ?
C33 C32 C31 118.2(4) . . ?
C33 C32 C38 122.9(4) . . ?
C31 C32 C38 118.8(4) . . ?
C28 C33 C32 120.9(4) . . ?
C28 C33 H33 119.6 . . ?
C32 C33 H33 119.6 . . ?
C35 C34 C37 109.5(4) . . ?
C35 C34 C36 108.2(4) . . ?
C37 C34 C36 108.3(4) . . ?
C35 C34 C30 109.0(4) . . ?
C37 C34 C30 109.5(4) . . ?
C36 C34 C30 112.4(4) . . ?
C34 C35 H35A 109.5 . . ?
C34 C35 H35B 109.5 . . ?
H35A C35 H35B 109.5 . . ?
C34 C35 H35C 109.5 . . ?
H35A C35 H35C 109.5 . . ?
H35B C35 H35C 109.5 . . ?
C34 C36 H36A 109.5 . . ?
C34 C36 H36B 109.5 . . ?
H36A C36 H36B 109.5 . . ?
C34 C36 H36C 109.5 . . ?
H36A C36 H36C 109.5 . . ?
H36B C36 H36C 109.5 . . ?
C34 C37 H37A 109.5 . . ?
C34 C37 H37B 109.5 . . ?
H37A C37 H37B 109.5 . . ?
C34 C37 H37C 109.5 . . ?
H37A C37 H37C 109.5 . . ?
H37B C37 H37C 109.5 . . ?
C32 C38 C40 110.3(4) . . ?
C32 C38 C41 111.8(4) . . ?
C40 C38 C41 108.0(4) . . ?
C32 C38 C39 108.5(4) . . ?
C40 C38 C39 109.5(4) . . ?
C41 C38 C39 108.8(4) . . ?
C38 C39 H39A 109.5 . . ?
C38 C39 H39B 109.5 . . ?
H39A C39 H39B 109.5 . . ?
C38 C39 H39C 109.5 . . ?
H39A C39 H39C 109.5 . . ?
H39B C39 H39C 109.5 . . ?
C38 C40 H40A 109.5 . . ?
C38 C40 H40B 109.5 . . ?
H40A C40 H40B 109.5 . . ?
C38 C40 H40C 109.5 . . ?
H40A C40 H40C 109.5 . . ?
H40B C40 H40C 109.5 . . ?
C38 C41 H41A 109.5 . . ?
C38 C41 H41B 109.5 . . ?
H41A C41 H41B 109.5 . . ?
C38 C41 H41C 109.5 . . ?
H41A C41 H41C 109.5 . . ?
H41B C41 H41C 109.5 . . ?
C43 C42 C47 119.4(4) . . ?
C43 C42 P1 121.1(3) . . ?
C47 C42 P1 119.5(3) . . ?
C42 C43 C44 121.2(4) . . ?
C42 C43 H43 119.4 . . ?
C44 C43 H43 119.4 . . ?
C45 C44 C43 117.9(4) . . ?
C45 C44 C52 119.3(4) . . ?
C43 C44 C52 122.8(4) . . ?
C44 C45 C46 122.5(4) . . ?
C44 C45 H45 118.7 . . ?
C46 C45 H45 118.7 . . ?
C47 C46 C45 118.4(4) . . ?
C47 C46 C48 121.9(4) . . ?
C45 C46 C48 119.7(4) . . ?
C46 C47 C42 120.5(4) . . ?
C46 C47 H47 119.7 . . ?
C42 C47 H47 119.7 . . ?
C51 C48 C50 108.4(4) . . ?
C51 C48 C49 109.0(4) . . ?
C50 C48 C49 108.9(4) . . ?
C51 C48 C46 112.5(4) . . ?
C50 C48 C46 109.6(4) . . ?
C49 C48 C46 108.4(4) . . ?
C48 C49 H49A 109.5 . . ?
C48 C49 H49B 109.5 . . ?
H49A C49 H49B 109.5 . . ?
C48 C49 H49C 109.5 . . ?
H49A C49 H49C 109.5 . . ?
H49B C49 H49C 109.5 . . ?
C48 C50 H50A 109.5 . . ?
C48 C50 H50B 109.5 . . ?
H50A C50 H50B 109.5 . . ?
C48 C50 H50C 109.5 . . ?
H50A C50 H50C 109.5 . . ?
H50B C50 H50C 109.5 . . ?
C48 C51 H51A 109.5 . . ?
C48 C51 H51B 109.5 . . ?
H51A C51 H51B 109.5 . . ?
C48 C51 H51C 109.5 . . ?
H51A C51 H51C 109.5 . . ?
H51B C51 H51C 109.5 . . ?
C54 C52 C53 108.3(4) . . ?
C54 C52 C44 110.2(4) . . ?
C53 C52 C44 111.9(3) . . ?
C54 C52 C55 108.9(4) . . ?
C53 C52 C55 108.6(4) . . ?
C44 C52 C55 108.8(3) . . ?
C52 C53 H53A 109.5 . . ?
C52 C53 H53B 109.5 . . ?
H53A C53 H53B 109.5 . . ?
C52 C53 H53C 109.5 . . ?
H53A C53 H53C 109.5 . . ?
H53B C53 H53C 109.5 . . ?
C52 C54 H54A 109.5 . . ?
C52 C54 H54B 109.5 . . ?
H54A C54 H54B 109.5 . . ?
C52 C54 H54C 109.5 . . ?
H54A C54 H54C 109.5 . . ?
H54B C54 H54C 109.5 . . ?
C52 C55 H55A 109.5 . . ?
C52 C55 H55B 109.5 . . ?
H55A C55 H55B 109.5 . . ?
C52 C55 H55C 109.5 . . ?
H55A C55 H55C 109.5 . . ?
H55B C55 H55C 109.5 . . ?
C57 C56 C63 124.7(4) . . ?
C57 C56 Ir1 70.8(2) . . ?
C63 C56 Ir1 110.2(3) . . ?
C57 C56 H56 117.7 . . ?
C63 C56 H56 117.7 . . ?
Ir1 C56 H56 89.0 . . ?
C56 C57 C58 123.0(4) . . ?
C56 C57 Ir1 71.5(2) . . ?
C58 C57 Ir1 114.5(3) . . ?
C56 C57 H57 118.5 . . ?
C58 C57 H57 118.5 . . ?
Ir1 C57 H57 84.2 . . ?
C57 C58 C59 112.8(3) . . ?
C57 C58 H58A 109.0 . . ?
C59 C58 H58A 109.0 . . ?
C57 C58 H58B 109.0 . . ?
C59 C58 H58B 109.0 . . ?
H58A C58 H58B 107.8 . . ?
C60 C59 C58 111.5(4) . . ?
C60 C59 H59A 109.3 . . ?
C58 C59 H59A 109.3 . . ?
C60 C59 H59B 109.3 . . ?
C58 C59 H59B 109.3 . . ?
H59A C59 H59B 108.0 . . ?
C61 C60 C59 124.6(4) . . ?
C61 C60 Ir1 69.8(2) . . ?
C59 C60 Ir1 112.5(3) . . ?
C61 C60 H60 117.7 . . ?
C59 C60 H60 117.7 . . ?
Ir1 C60 H60 87.7 . . ?
C60 C61 C62 124.0(4) . . ?
C60 C61 Ir1 72.0(2) . . ?
C62 C61 Ir1 113.6(3) . . ?
C60 C61 H61 118.0 . . ?
C62 C61 H61 118.0 . . ?
Ir1 C61 H61 84.5 . . ?
C61 C62 C63 113.5(4) . . ?
C61 C62 H62A 108.9 . . ?
C63 C62 H62A 108.9 . . ?
C61 C62 H62B 108.9 . . ?
C63 C62 H62B 108.9 . . ?
H62A C62 H62B 107.7 . . ?
C56 C63 C62 112.8(4) . . ?
C56 C63 H63A 109.0 . . ?
C62 C63 H63A 109.0 . . ?
C56 C63 H63B 109.0 . . ?
C62 C63 H63B 109.0 . . ?
H63A C63 H63B 107.8 . . ?
C69 C64 C65 114.3(4) . . ?
C69 C64 B1 124.8(4) . . ?
C65 C64 B1 120.7(4) . . ?
C66 C65 C64 123.0(4) . . ?
C66 C65 H65 118.5 . . ?
C64 C65 H65 118.5 . . ?
C65 C66 C67 120.2(4) . . ?
C65 C66 C70 119.3(4) . . ?
C67 C66 C70 120.4(4) . . ?
C68 C67 C66 118.6(4) . . ?
C68 C67 H67 120.7 . . ?
C66 C67 H67 120.7 . . ?
C67 C68 C69 120.7(4) . . ?
C67 C68 C71 119.3(4) . . ?
C69 C68 C71 119.9(4) . . ?
C68 C69 C64 123.2(4) . . ?
C68 C69 H69 118.4 . . ?
C64 C69 H69 118.4 . . ?
F6 C70 F5 104.9(4) . . ?
F6 C70 F4 106.8(4) . . ?
F5 C70 F4 105.9(4) . . ?
F6 C70 C66 112.9(4) . . ?
F5 C70 C66 112.6(4) . . ?
F4 C70 C66 113.1(4) . . ?
F3 C71 F1 106.2(4) . . ?
F3 C71 F2 106.3(4) . . ?
F1 C71 F2 103.6(4) . . ?
F3 C71 C68 114.4(4) . . ?
F1 C71 C68 113.5(4) . . ?
F2 C71 C68 112.0(4) . . ?
C77 C72 C73 115.2(4) . . ?
C77 C72 B1 122.9(4) . . ?
C73 C72 B1 121.1(4) . . ?
C74 C73 C72 122.2(4) . . ?
C74 C73 H73 118.9 . . ?
C72 C73 H73 118.9 . . ?
C73 C74 C75 120.8(4) . . ?
C73 C74 C79 120.9(4) . . ?
C75 C74 C79 118.3(4) . . ?
C76 C75 C74 118.3(4) . . ?
C76 C75 H75 120.8 . . ?
C74 C75 H75 120.8 . . ?
C75 C76 C77 120.7(4) . . ?
C75 C76 C78 120.2(4) . . ?
C77 C76 C78 119.1(4) . . ?
C76 C77 C72 122.7(4) . . ?
C76 C77 H77 118.6 . . ?
C72 C77 H77 118.6 . . ?
F8 C78 F9 108.7(4) . . ?
F8 C78 F7 104.7(5) . . ?
F9 C78 F7 103.5(4) . . ?
F8 C78 C76 114.4(4) . . ?
F9 C78 C76 113.3(4) . . ?
F7 C78 C76 111.3(4) . . ?
F10 C79 F12 107.4(4) . . ?
F10 C79 F11 106.1(4) . . ?
F12 C79 F11 103.7(4) . . ?
F10 C79 C74 113.8(4) . . ?
F12 C79 C74 113.2(4) . . ?
F11 C79 C74 111.8(4) . . ?
C81 C80 C85 115.6(4) . . ?
C81 C80 B1 121.8(4) . . ?
C85 C80 B1 121.3(4) . . ?
C82 C81 C80 122.8(5) . . ?
C82 C81 H81 118.6 . . ?
C80 C81 H81 118.6 . . ?
C83 C82 C81 119.9(4) . . ?
C83 C82 C86 122.2(4) . . ?
C81 C82 C86 117.8(4) . . ?
C82 C83 C84 119.3(4) . . ?
C82 C83 H83 120.3 . . ?
C84 C83 H83 120.3 . . ?
C83 C84 C85 119.9(4) . . ?
C83 C84 C87 120.9(4) . . ?
C85 C84 C87 119.1(4) . . ?
C84 C85 C80 122.3(4) . . ?
C84 C85 H85 118.8 . . ?
C80 C85 H85 118.8 . . ?
F24' C86 F23 115.0(10) . . ?
F24' C86 F22 62.5(6) . . ?
F23 C86 F22 112.1(8) . . ?
F24' C86 F23' 110.4(8) . . ?
F23 C86 F23' 18.1(9) . . ?
F22 C86 F23' 127.0(9) . . ?
F24' C86 F22' 106.7(7) . . ?
F23 C86 F22' 82.7(7) . . ?
F22 C86 F22' 46.1(5) . . ?
F23' C86 F22' 100.8(7) . . ?
F24' C86 F24 37.1(5) . . ?
F23 C86 F24 102.3(7) . . ?
F22 C86 F24 99.6(7) . . ?
F23' C86 F24 88.7(8) . . ?
F22' C86 F24 142.3(8) . . ?
F24' C86 C82 120.0(6) . . ?
F23 C86 C82 117.7(9) . . ?
F22 C86 C82 117.5(5) . . ?
F23' C86 C82 110.6(8) . . ?
F22' C86 C82 106.4(5) . . ?
F24 C86 C82 104.0(6) . . ?
F21 C87 F20 105.5(4) . . ?
F21 C87 F19 106.2(4) . . ?
F20 C87 F19 107.5(4) . . ?
F21 C87 C84 112.1(4) . . ?
F20 C87 C84 112.5(4) . . ?
F19 C87 C84 112.7(4) . . ?
C89 C88 C93 115.5(4) . . ?
C89 C88 B1 124.5(4) . . ?
C93 C88 B1 119.9(4) . . ?
C88 C89 C90 121.8(4) . . ?
C88 C89 H89 119.1 . . ?
C90 C89 H89 119.1 . . ?
C91 C90 C89 121.1(4) . . ?
C91 C90 C95 119.1(4) . . ?
C89 C90 C95 119.8(4) . . ?
C90 C91 C92 118.5(4) . . ?
C90 C91 H91 120.7 . . ?
C92 C91 H91 120.7 . . ?
C91 C92 C93 120.8(4) . . ?
C91 C92 C94 120.4(5) . . ?
C93 C92 C94 118.8(5) . . ?
C92 C93 C88 122.3(4) . . ?
C92 C93 H93 118.9 . . ?
C88 C93 H93 118.9 . . ?
F13 C94 F14 107.2(5) . . ?
F13 C94 F15 105.9(6) . . ?
F14 C94 F15 103.5(4) . . ?
F13 C94 C92 113.6(5) . . ?
F14 C94 C92 113.1(5) . . ?
F15 C94 C92 112.9(5) . . ?
F16 C95 F18 105.8(4) . . ?
F16 C95 F17 105.7(4) . . ?
F18 C95 F17 106.2(4) . . ?
F16 C95 C90 113.2(4) . . ?
F18 C95 C90 113.7(4) . . ?
F17 C95 C90 111.7(4) . . ?
N1 Ir1 C61 95.83(15) . . ?
N1 Ir1 C57 157.65(15) . . ?
C61 Ir1 C57 88.21(17) . . ?
N1 Ir1 C60 89.78(15) . . ?
C61 Ir1 C60 38.23(16) . . ?
C57 Ir1 C60 79.82(17) . . ?
N1 Ir1 C56 164.63(14) . . ?
C61 Ir1 C56 80.92(17) . . ?
C57 Ir1 C56 37.70(16) . . ?
C60 Ir1 C56 96.56(18) . . ?
N1 Ir1 P1 87.04(9) . . ?
C61 Ir1 P1 133.59(12) . . ?
C57 Ir1 P1 106.02(12) . . ?
C60 Ir1 P1 170.78(13) . . ?
C56 Ir1 P1 84.51(13) . . ?
C18 N1 C20 107.4(3) . . ?
C18 N1 Ir1 113.6(3) . . ?
C20 N1 Ir1 139.0(3) . . ?
C18 O1 C19 105.3(3) . . ?
C42 P1 C28 104.05(19) . . ?
C42 P1 C1 103.73(18) . . ?
C28 P1 C1 104.84(19) . . ?
C42 P1 Ir1 122.26(14) . . ?
C28 P1 Ir1 100.54(13) . . ?
C1 P1 Ir1 119.04(13) . . ?

loop_
_geom_bond_atom_site_label_1
_geom_bond_atom_site_label_2
_geom_bond_distance
_geom_bond_site_symmetry_2
_geom_bond_publ_flag
B1 C80 1.631(6) . ?
B1 C88 1.633(6) . ?
B1 C72 1.636(6) . ?
B1 C64 1.640(6) . ?
C1 C2 1.401(6) . ?
C1 C6 1.417(6) . ?
C1 P1 1.862(4) . ?
C2 C3 1.389(6) . ?
C2 H2 0.9500 . ?
C3 C4 1.381(6) . ?
C3 H3 0.9500 . ?
C4 C5 1.367(7) . ?
C4 H4 0.9500 . ?
C5 C6 1.420(6) . ?
C5 C9 1.502(6) . ?
C6 C7 1.535(6) . ?
C7 C17 1.497(6) . ?
C7 C8 1.553(6) . ?
C7 C10 1.564(6) . ?
C8 C9 1.531(7) . ?
C8 H8A 0.9900 . ?
C8 H8B 0.9900 . ?
C9 H9A 0.9900 . ?
C9 H9B 0.9900 . ?
C10 C11 1.537(6) . ?
C10 H10A 0.9900 . ?
C10 H10B 0.9900 . ?
C11 C12 1.523(6) . ?
C11 H11A 0.9900 . ?
C11 H11B 0.9900 . ?
C12 C13 1.386(6) . ?
C12 C17 1.395(6) . ?
C13 C14 1.378(7) . ?
C13 H13 0.9500 . ?
C14 C15 1.401(7) . ?
C14 H14 0.9500 . ?
C15 C16 1.399(6) . ?
C15 H15 0.9500 . ?
C16 C17 1.393(6) . ?
C16 C18 1.477(6) . ?
C18 N1 1.287(5) . ?
C18 O1 1.333(5) . ?
C19 O1 1.480(5) . ?
C19 C20 1.533(6) . ?
C19 H19A 0.9900 . ?
C19 H19B 0.9900 . ?
C20 N1 1.485(5) . ?
C20 C21 1.530(6) . ?
C20 H20 1.0000 . ?
C21 C22 1.529(6) . ?
C21 H21A 0.9900 . ?
C21 H21B 0.9900 . ?
C22 C23 1.386(6) . ?
C22 C27 1.390(6) . ?
C23 C24 1.394(5) . ?
C23 H23 0.9500 . ?
C24 C25 1.383(6) . ?
C24 H24 0.9500 . ?
C25 C26 1.379(6) . ?
C25 H25 0.9500 . ?
C26 C27 1.376(6) . ?
C26 H26 0.9500 . ?
C27 H27 0.9500 . ?
C28 C29 1.392(5) . ?
C28 C33 1.393(6) . ?
C28 P1 1.841(4) . ?
C29 C30 1.393(5) . ?
C29 H29 0.9500 . ?
C30 C31 1.397(6) . ?
C30 C34 1.536(6) . ?
C31 C32 1.412(6) . ?
C31 H31 0.9500 . ?
C32 C33 1.397(6) . ?
C32 C38 1.532(6) . ?
C33 H33 0.9500 . ?
C34 C35 1.525(7) . ?
C34 C37 1.533(7) . ?
C34 C36 1.533(6) . ?
C35 H35A 0.9800 . ?
C35 H35B 0.9800 . ?
C35 H35C 0.9800 . ?
C36 H36A 0.9800 . ?
C36 H36B 0.9800 . ?
C36 H36C 0.9800 . ?
C37 H37A 0.9800 . ?
C37 H37B 0.9800 . ?
C37 H37C 0.9800 . ?
C38 C40 1.536(7) . ?
C38 C41 1.543(7) . ?
C38 C39 1.545(7) . ?
C39 H39A 0.9800 . ?
C39 H39B 0.9800 . ?
C39 H39C 0.9800 . ?
C40 H40A 0.9800 . ?
C40 H40B 0.9800 . ?
C40 H40C 0.9800 . ?
C41 H41A 0.9800 . ?
C41 H41B 0.9800 . ?
C41 H41C 0.9800 . ?
C42 C43 1.391(5) . ?
C42 C47 1.410(6) . ?
C42 P1 1.817(4) . ?
C43 C44 1.401(5) . ?
C43 H43 0.9500 . ?
C44 C45 1.392(6) . ?
C44 C52 1.543(6) . ?
C45 C46 1.398(6) . ?
C45 H45 0.9500 . ?
C46 C47 1.392(5) . ?
C46 C48 1.543(6) . ?
C47 H47 0.9500 . ?
C48 C51 1.525(6) . ?
C48 C50 1.539(6) . ?
C48 C49 1.541(6) . ?
C49 H49A 0.9800 . ?
C49 H49B 0.9800 . ?
C49 H49C 0.9800 . ?
C50 H50A 0.9800 . ?
C50 H50B 0.9800 . ?
C50 H50C 0.9800 . ?
C51 H51A 0.9800 . ?
C51 H51B 0.9800 . ?
C51 H51C 0.9800 . ?
C52 C54 1.529(6) . ?
C52 C53 1.538(6) . ?
C52 C55 1.545(6) . ?
C53 H53A 0.9800 . ?
C53 H53B 0.9800 . ?
C53 H53C 0.9800 . ?
C54 H54A 0.9800 . ?
C54 H54B 0.9800 . ?
C54 H54C 0.9800 . ?
C55 H55A 0.9800 . ?
C55 H55B 0.9800 . ?
C55 H55C 0.9800 . ?
C56 C57 1.399(6) . ?
C56 C63 1.509(6) . ?
C56 Ir1 2.170(4) . ?
C56 H56 0.9500 . ?
C57 C58 1.516(6) . ?
C57 Ir1 2.161(4) . ?
C57 H57 0.9500 . ?
C58 C59 1.543(6) . ?
C58 H58A 0.9900 . ?
C58 H58B 0.9900 . ?
C59 C60 1.510(6) . ?
C59 H59A 0.9900 . ?
C59 H59B 0.9900 . ?
C60 C61 1.412(6) . ?
C60 Ir1 2.169(4) . ?
C60 H60 0.9500 . ?
C61 C62 1.511(6) . ?
C61 Ir1 2.141(4) . ?
C61 H61 0.9500 . ?
C62 C63 1.528(6) . ?
C62 H62A 0.9900 . ?
C62 H62B 0.9900 . ?
C63 H63A 0.9900 . ?
C63 H63B 0.9900 . ?
C64 C69 1.402(5) . ?
C64 C65 1.419(5) . ?
C65 C66 1.389(6) . ?
C65 H65 0.9500 . ?
C66 C67 1.389(6) . ?
C66 C70 1.497(6) . ?
C67 C68 1.380(6) . ?
C67 H67 0.9500 . ?
C68 C69 1.389(6) . ?
C68 C71 1.489(6) . ?
C69 H69 0.9500 . ?
C70 F6 1.328(6) . ?
C70 F5 1.338(6) . ?
C70 F4 1.338(5) . ?
C71 F3 1.308(5) . ?
C71 F1 1.330(5) . ?
C71 F2 1.334(5) . ?
C72 C77 1.402(6) . ?
C72 C73 1.417(6) . ?
C73 C74 1.388(6) . ?
C73 H73 0.9500 . ?
C74 C75 1.392(6) . ?
C74 C79 1.493(6) . ?
C75 C76 1.385(6) . ?
C75 H75 0.9500 . ?
C76 C77 1.392(6) . ?
C76 C78 1.495(7) . ?
C77 H77 0.9500 . ?
C78 F8 1.310(6) . ?
C78 F9 1.333(6) . ?
C78 F7 1.344(6) . ?
C79 F10 1.315(5) . ?
C79 F12 1.329(6) . ?
C79 F11 1.352(6) . ?
C80 C81 1.395(6) . ?
C80 C85 1.411(6) . ?
C81 C82 1.394(6) . ?
C81 H81 0.9500 . ?
C82 C83 1.386(7) . ?
C82 C86 1.481(7) . ?
C83 C84 1.388(6) . ?
C83 H83 0.9500 . ?
C84 C85 1.395(6) . ?
C84 C87 1.496(7) . ?
C85 H85 0.9500 . ?
C86 F24' 1.272(7) . ?
C86 F23 1.318(8) . ?
C86 F22 1.319(7) . ?
C86 F23' 1.347(7) . ?
C86 F22' 1.422(7) . ?
C86 F24 1.429(8) . ?
C87 F21 1.328(6) . ?
C87 F20 1.331(6) . ?
C87 F19 1.333(5) . ?
C88 C89 1.402(5) . ?
C88 C93 1.415(6) . ?
C89 C90 1.402(6) . ?
C89 H89 0.9500 . ?
C90 C91 1.377(6) . ?
C90 C95 1.496(7) . ?
C91 C92 1.384(7) . ?
C91 H91 0.9500 . ?
C92 C93 1.387(6) . ?
C92 C94 1.494(7) . ?
C93 H93 0.9500 . ?
C94 F13 1.284(6) . ?
C94 F14 1.329(6) . ?
C94 F15 1.341(7) . ?
C95 F16 1.337(5) . ?
C95 F18 1.339(5) . ?
C95 F17 1.347(5) . ?
Ir1 N1 2.107(3) . ?
Ir1 P1 2.3808(11) . ?

loop_
_geom_torsion_atom_site_label_1
_geom_torsion_atom_site_label_2
_geom_torsion_atom_site_label_3
_geom_torsion_atom_site_label_4
_geom_torsion
_geom_torsion_site_symmetry_1
_geom_torsion_site_symmetry_2
_geom_torsion_site_symmetry_3
_geom_torsion_site_symmetry_4
_geom_torsion_publ_flag
C6 C1 C2 C3 -0.5(6) . . . . ?
P1 C1 C2 C3 178.0(3) . . . . ?
C1 C2 C3 C4 1.8(7) . . . . ?
C2 C3 C4 C5 -1.2(7) . . . . ?
C3 C4 C5 C6 -0.5(7) . . . . ?
C3 C4 C5 C9 -178.6(4) . . . . ?
C2 C1 C6 C5 -1.2(6) . . . . ?
P1 C1 C6 C5 -179.6(3) . . . . ?
C2 C1 C6 C7 179.2(4) . . . . ?
P1 C1 C6 C7 0.8(7) . . . . ?
C4 C5 C6 C1 1.7(7) . . . . ?
C9 C5 C6 C1 -179.8(4) . . . . ?
C4 C5 C6 C7 -178.6(4) . . . . ?
C9 C5 C6 C7 -0.2(5) . . . . ?
C1 C6 C7 C17 -39.5(7) . . . . ?
C5 C6 C7 C17 140.8(4) . . . . ?
C1 C6 C7 C8 -161.0(4) . . . . ?
C5 C6 C7 C8 19.3(5) . . . . ?
C1 C6 C7 C10 82.3(6) . . . . ?
C5 C6 C7 C10 -97.4(4) . . . . ?
C17 C7 C8 C9 -158.1(4) . . . . ?
C6 C7 C8 C9 -30.8(4) . . . . ?
C10 C7 C8 C9 90.3(4) . . . . ?
C4 C5 C9 C8 158.8(5) . . . . ?
C6 C5 C9 C8 -19.5(5) . . . . ?
C7 C8 C9 C5 30.9(5) . . . . ?
C17 C7 C10 C11 -28.2(4) . . . . ?
C6 C7 C10 C11 -158.4(4) . . . . ?
C8 C7 C10 C11 88.4(4) . . . . ?
C7 C10 C11 C12 28.0(4) . . . . ?
C10 C11 C12 C13 164.0(5) . . . . ?
C10 C11 C12 C17 -17.9(5) . . . . ?
C17 C12 C13 C14 0.1(7) . . . . ?
C11 C12 C13 C14 178.1(5) . . . . ?
C12 C13 C14 C15 0.0(7) . . . . ?
C13 C14 C15 C16 -1.1(7) . . . . ?
C14 C15 C16 C17 2.1(7) . . . . ?
C14 C15 C16 C18 177.4(4) . . . . ?
C15 C16 C17 C12 -2.1(6) . . . . ?
C18 C16 C17 C12 -177.1(4) . . . . ?
C15 C16 C17 C7 -178.7(4) . . . . ?
C18 C16 C17 C7 6.3(7) . . . . ?
C13 C12 C17 C16 1.0(6) . . . . ?
C11 C12 C17 C16 -177.4(4) . . . . ?
C13 C12 C17 C7 178.1(4) . . . . ?
C11 C12 C17 C7 -0.2(5) . . . . ?
C6 C7 C17 C16 -37.8(6) . . . . ?
C8 C7 C17 C16 79.6(5) . . . . ?
C10 C7 C17 C16 -165.2(4) . . . . ?
C6 C7 C17 C12 145.4(4) . . . . ?
C8 C7 C17 C12 -97.2(4) . . . . ?
C10 C7 C17 C12 17.9(5) . . . . ?
C17 C16 C18 N1 113.3(5) . . . . ?
C15 C16 C18 N1 -61.8(6) . . . . ?
C17 C16 C18 O1 -67.9(5) . . . . ?
C15 C16 C18 O1 117.0(5) . . . . ?
O1 C19 C20 N1 -21.3(4) . . . . ?
O1 C19 C20 C21 95.5(4) . . . . ?
N1 C20 C21 C22 176.7(4) . . . . ?
C19 C20 C21 C22 63.7(5) . . . . ?
C20 C21 C22 C23 49.4(6) . . . . ?
C20 C21 C22 C27 -135.0(4) . . . . ?
C27 C22 C23 C24 -0.8(7) . . . . ?
C21 C22 C23 C24 174.8(4) . . . . ?
C22 C23 C24 C25 -0.6(7) . . . . ?
C23 C24 C25 C26 1.5(7) . . . . ?
C24 C25 C26 C27 -1.0(7) . . . . ?
C25 C26 C27 C22 -0.3(7) . . . . ?
C23 C22 C27 C26 1.3(7) . . . . ?
C21 C22 C27 C26 -174.5(4) . . . . ?
C33 C28 C29 C30 -3.1(6) . . . . ?
P1 C28 C29 C30 -176.3(3) . . . . ?
C28 C29 C30 C31 4.5(6) . . . . ?
C28 C29 C30 C34 -176.2(4) . . . . ?
C29 C30 C31 C32 -1.8(6) . . . . ?
C34 C30 C31 C32 178.9(4) . . . . ?
C30 C31 C32 C33 -2.2(7) . . . . ?
C30 C31 C32 C38 175.3(4) . . . . ?
C29 C28 C33 C32 -1.2(6) . . . . ?
P1 C28 C33 C32 171.6(3) . . . . ?
C31 C32 C33 C28 3.7(6) . . . . ?
C38 C32 C33 C28 -173.7(4) . . . . ?
C29 C30 C34 C35 -64.8(5) . . . . ?
C31 C30 C34 C35 114.5(5) . . . . ?
C29 C30 C34 C37 54.9(5) . . . . ?
C31 C30 C34 C37 -125.8(4) . . . . ?
C29 C30 C34 C36 175.4(4) . . . . ?
C31 C30 C34 C36 -5.4(6) . . . . ?
C33 C32 C38 C40 -128.9(5) . . . . ?
C31 C32 C38 C40 53.7(6) . . . . ?
C33 C32 C38 C41 -8.7(6) . . . . ?
C31 C32 C38 C41 173.9(4) . . . . ?
C33 C32 C38 C39 111.2(5) . . . . ?
C31 C32 C38 C39 -66.2(6) . . . . ?
C47 C42 C43 C44 -2.0(6) . . . . ?
P1 C42 C43 C44 178.2(3) . . . . ?
C42 C43 C44 C45 1.7(6) . . . . ?
C42 C43 C44 C52 -177.9(4) . . . . ?
C43 C44 C45 C46 -1.3(7) . . . . ?
C52 C44 C45 C46 178.3(4) . . . . ?
C44 C45 C46 C47 1.2(7) . . . . ?
C44 C45 C46 C48 -179.6(4) . . . . ?
C45 C46 C47 C42 -1.4(6) . . . . ?
C48 C46 C47 C42 179.4(4) . . . . ?
C43 C42 C47 C46 1.8(6) . . . . ?
P1 C42 C47 C46 -178.3(3) . . . . ?
C47 C46 C48 C51 -4.2(6) . . . . ?
C45 C46 C48 C51 176.6(4) . . . . ?
C47 C46 C48 C50 -124.8(4) . . . . ?
C45 C46 C48 C50 56.0(5) . . . . ?
C47 C46 C48 C49 116.4(4) . . . . ?
C45 C46 C48 C49 -62.7(5) . . . . ?
C45 C44 C52 C54 68.7(5) . . . . ?
C43 C44 C52 C54 -111.7(5) . . . . ?
C45 C44 C52 C53 -170.8(4) . . . . ?
C43 C44 C52 C53 8.8(6) . . . . ?
C45 C44 C52 C55 -50.7(5) . . . . ?
C43 C44 C52 C55 128.9(4) . . . . ?
C63 C56 C57 C58 5.9(6) . . . . ?
Ir1 C56 C57 C58 107.7(4) . . . . ?
C63 C56 C57 Ir1 -101.7(4) . . . . ?
C56 C57 C58 C59 -96.1(5) . . . . ?
Ir1 C57 C58 C59 -13.0(5) . . . . ?
C57 C58 C59 C60 29.6(6) . . . . ?
C58 C59 C60 C61 47.7(6) . . . . ?
C58 C59 C60 Ir1 -32.7(5) . . . . ?
C59 C60 C61 C62 2.7(7) . . . . ?
Ir1 C60 C61 C62 106.7(4) . . . . ?
C59 C60 C61 Ir1 -104.0(4) . . . . ?
C60 C61 C62 C63 -92.8(5) . . . . ?
Ir1 C61 C62 C63 -9.3(5) . . . . ?
C57 C56 C63 C62 46.6(5) . . . . ?
Ir1 C56 C63 C62 -33.5(5) . . . . ?
C61 C62 C63 C56 28.5(6) . . . . ?
C80 B1 C64 C69 -136.2(4) . . . . ?
C88 B1 C64 C69 97.1(5) . . . . ?
C72 B1 C64 C69 -22.8(6) . . . . ?
C80 B1 C64 C65 49.3(5) . . . . ?
C88 B1 C64 C65 -77.3(5) . . . . ?
C72 B1 C64 C65 162.8(4) . . . . ?
C69 C64 C65 C66 1.3(6) . . . . ?
B1 C64 C65 C66 176.3(4) . . . . ?
C64 C65 C66 C67 -1.9(7) . . . . ?
C64 C65 C66 C70 179.9(4) . . . . ?
C65 C66 C67 C68 1.1(6) . . . . ?
C70 C66 C67 C68 179.3(4) . . . . ?
C66 C67 C68 C69 0.2(6) . . . . ?
C66 C67 C68 C71 -175.4(4) . . . . ?
C67 C68 C69 C64 -0.8(6) . . . . ?
C71 C68 C69 C64 174.8(4) . . . . ?
C65 C64 C69 C68 0.0(6) . . . . ?
B1 C64 C69 C68 -174.7(4) . . . . ?
C65 C66 C70 F6 -67.4(6) . . . . ?
C67 C66 C70 F6 114.3(5) . . . . ?
C65 C66 C70 F5 51.1(6) . . . . ?
C67 C66 C70 F5 -127.2(5) . . . . ?
C65 C66 C70 F4 171.1(4) . . . . ?
C67 C66 C70 F4 -7.1(7) . . . . ?
C67 C68 C71 F3 -20.7(7) . . . . ?
C69 C68 C71 F3 163.6(4) . . . . ?
C67 C68 C71 F1 -142.8(4) . . . . ?
C69 C68 C71 F1 41.6(6) . . . . ?
C67 C68 C71 F2 100.4(5) . . . . ?
C69 C68 C71 F2 -75.3(5) . . . . ?
C80 B1 C72 C77 -95.4(4) . . . . ?
C88 B1 C72 C77 26.7(5) . . . . ?
C64 B1 C72 C77 143.9(4) . . . . ?
C80 B1 C72 C73 73.8(5) . . . . ?
C88 B1 C72 C73 -164.1(4) . . . . ?
C64 B1 C72 C73 -46.9(5) . . . . ?
C77 C72 C73 C74 -1.9(6) . . . . ?
B1 C72 C73 C74 -171.9(4) . . . . ?
C72 C73 C74 C75 0.6(7) . . . . ?
C72 C73 C74 C79 -179.8(4) . . . . ?
C73 C74 C75 C76 1.0(6) . . . . ?
C79 C74 C75 C76 -178.6(4) . . . . ?
C74 C75 C76 C77 -1.2(6) . . . . ?
C74 C75 C76 C78 176.8(4) . . . . ?
C75 C76 C77 C72 -0.3(7) . . . . ?
C78 C76 C77 C72 -178.3(4) . . . . ?
C73 C72 C77 C76 1.8(6) . . . . ?
B1 C72 C77 C76 171.5(4) . . . . ?
C75 C76 C78 F8 155.6(5) . . . . ?
C77 C76 C78 F8 -26.4(7) . . . . ?
C75 C76 C78 F9 30.2(6) . . . . ?
C77 C76 C78 F9 -151.7(4) . . . . ?
C75 C76 C78 F7 -86.0(5) . . . . ?
C77 C76 C78 F7 92.1(5) . . . . ?
C73 C74 C79 F10 -147.8(5) . . . . ?
C75 C74 C79 F10 31.8(6) . . . . ?
C73 C74 C79 F12 -24.8(6) . . . . ?
C75 C74 C79 F12 154.8(4) . . . . ?
C73 C74 C79 F11 92.0(5) . . . . ?
C75 C74 C79 F11 -88.4(5) . . . . ?
C88 B1 C80 C81 145.9(4) . . . . ?
C72 B1 C80 C81 -95.7(5) . . . . ?
C64 B1 C80 C81 24.6(6) . . . . ?
C88 B1 C80 C85 -47.3(5) . . . . ?
C72 B1 C80 C85 71.1(5) . . . . ?
C64 B1 C80 C85 -168.6(4) . . . . ?
C85 C80 C81 C82 -1.8(7) . . . . ?
B1 C80 C81 C82 165.7(4) . . . . ?
C80 C81 C82 C83 0.7(7) . . . . ?
C80 C81 C82 C86 -178.1(5) . . . . ?
C81 C82 C83 C84 1.2(7) . . . . ?
C86 C82 C83 C84 179.9(5) . . . . ?
C82 C83 C84 C85 -1.9(7) . . . . ?
C82 C83 C84 C87 -177.9(5) . . . . ?
C83 C84 C85 C80 0.8(7) . . . . ?
C87 C84 C85 C80 176.9(4) . . . . ?
C81 C80 C85 C84 1.0(6) . . . . ?
B1 C80 C85 C84 -166.6(4) . . . . ?
C83 C82 C86 F24' 132.8(8) . . . . ?
C81 C82 C86 F24' -48.4(9) . . . . ?
C83 C82 C86 F23 -15.8(10) . . . . ?
C81 C82 C86 F23 162.9(8) . . . . ?
C83 C82 C86 F22 -154.7(8) . . . . ?
C81 C82 C86 F22 24.1(10) . . . . ?
C83 C82 C86 F23' 2.5(9) . . . . ?
C81 C82 C86 F23' -178.8(7) . . . . ?
C83 C82 C86 F22' -106.1(8) . . . . ?
C81 C82 C86 F22' 72.7(8) . . . . ?
C83 C82 C86 F24 96.4(9) . . . . ?
C81 C82 C86 F24 -84.8(8) . . . . ?
C83 C84 C87 F21 -131.5(5) . . . . ?
C85 C84 C87 F21 52.5(6) . . . . ?
C83 C84 C87 F20 109.8(5) . . . . ?
C85 C84 C87 F20 -66.2(6) . . . . ?
C83 C84 C87 F19 -11.8(7) . . . . ?
C85 C84 C87 F19 172.2(4) . . . . ?
C80 B1 C88 C89 -20.9(6) . . . . ?
C72 B1 C88 C89 -134.1(4) . . . . ?
C64 B1 C88 C89 104.4(4) . . . . ?
C80 B1 C88 C93 162.4(4) . . . . ?
C72 B1 C88 C93 49.2(5) . . . . ?
C64 B1 C88 C93 -72.3(4) . . . . ?
C93 C88 C89 C90 -0.7(6) . . . . ?
B1 C88 C89 C90 -177.5(4) . . . . ?
C88 C89 C90 C91 -0.2(7) . . . . ?
C88 C89 C90 C95 176.9(4) . . . . ?
C89 C90 C91 C92 0.9(7) . . . . ?
C95 C90 C91 C92 -176.3(4) . . . . ?
C90 C91 C92 C93 -0.6(7) . . . . ?
C90 C91 C92 C94 179.4(4) . . . . ?
C91 C92 C93 C88 -0.3(7) . . . . ?
C94 C92 C93 C88 179.7(4) . . . . ?
C89 C88 C93 C92 0.9(6) . . . . ?
B1 C88 C93 C92 177.9(4) . . . . ?
C91 C92 C94 F13 96.4(7) . . . . ?
C93 C92 C94 F13 -83.6(7) . . . . ?
C91 C92 C94 F14 -26.0(7) . . . . ?
C93 C92 C94 F14 154.0(5) . . . . ?
C91 C92 C94 F15 -143.0(5) . . . . ?
C93 C92 C94 F15 37.0(6) . . . . ?
C91 C90 C95 F16 -36.2(6) . . . . ?
C89 C90 C95 F16 146.6(4) . . . . ?
C91 C90 C95 F18 -156.9(4) . . . . ?
C89 C90 C95 F18 25.9(6) . . . . ?
C91 C90 C95 F17 83.0(5) . . . . ?
C89 C90 C95 F17 -94.2(5) . . . . ?
C60 C61 Ir1 N1 -82.2(3) . . . . ?
C62 C61 Ir1 N1 157.8(3) . . . . ?
C60 C61 Ir1 C57 75.8(3) . . . . ?
C62 C61 Ir1 C57 -44.2(3) . . . . ?
C62 C61 Ir1 C60 -120.0(4) . . . . ?
C60 C61 Ir1 C56 112.9(3) . . . . ?
C62 C61 Ir1 C56 -7.0(3) . . . . ?
C60 C61 Ir1 P1 -173.7(2) . . . . ?
C62 C61 Ir1 P1 66.4(4) . . . . ?
C56 C57 Ir1 N1 178.4(3) . . . . ?
C58 C57 Ir1 N1 59.8(6) . . . . ?
C56 C57 Ir1 C61 77.4(3) . . . . ?
C58 C57 Ir1 C61 -41.2(4) . . . . ?
C56 C57 Ir1 C60 115.0(3) . . . . ?
C58 C57 Ir1 C60 -3.6(3) . . . . ?
C58 C57 Ir1 C56 -118.6(5) . . . . ?
C56 C57 Ir1 P1 -57.7(3) . . . . ?
C58 C57 Ir1 P1 -176.3(3) . . . . ?
C61 C60 Ir1 N1 99.7(3) . . . . ?
C59 C60 Ir1 N1 -140.1(3) . . . . ?
C59 C60 Ir1 C61 120.2(5) . . . . ?
C61 C60 Ir1 C57 -100.2(3) . . . . ?
C59 C60 Ir1 C57 20.0(3) . . . . ?
C61 C60 Ir1 C56 -66.3(3) . . . . ?
C59 C60 Ir1 C56 53.9(4) . . . . ?
C61 C60 Ir1 P1 29.9(10) . . . . ?
C59 C60 Ir1 P1 150.1(6) . . . . ?
C57 C56 Ir1 N1 -177.8(5) . . . . ?
C63 C56 Ir1 N1 -56.8(7) . . . . ?
C57 C56 Ir1 C61 -98.9(3) . . . . ?
C63 C56 Ir1 C61 22.0(3) . . . . ?
C63 C56 Ir1 C57 120.9(4) . . . . ?
C57 C56 Ir1 C60 -63.9(3) . . . . ?
C63 C56 Ir1 C60 57.0(3) . . . . ?
C57 C56 Ir1 P1 125.3(2) . . . . ?
C63 C56 Ir1 P1 -113.8(3) . . . . ?
O1 C18 N1 C20 -5.3(5) . . . . ?
C16 C18 N1 C20 173.5(4) . . . . ?
O1 C18 N1 Ir1 173.1(3) . . . . ?
C16 C18 N1 Ir1 -8.1(5) . . . . ?
C21 C20 N1 C18 -104.3(4) . . . . ?
C19 C20 N1 C18 16.8(4) . . . . ?
C21 C20 N1 Ir1 77.8(5) . . . . ?
C19 C20 N1 Ir1 -161.0(3) . . . . ?
C61 Ir1 N1 C18 150.2(3) . . . . ?
C57 Ir1 N1 C18 50.7(5) . . . . ?
C60 Ir1 N1 C18 112.4(3) . . . . ?
C56 Ir1 N1 C18 -133.0(6) . . . . ?
P1 Ir1 N1 C18 -76.3(3) . . . . ?
C61 Ir1 N1 C20 -32.1(4) . . . . ?
C57 Ir1 N1 C20 -131.6(5) . . . . ?
C60 Ir1 N1 C20 -69.9(4) . . . . ?
C56 Ir1 N1 C20 44.8(8) . . . . ?
P1 Ir1 N1 C20 101.4(4) . . . . ?
N1 C18 O1 C19 -9.4(5) . . . . ?
C16 C18 O1 C19 171.8(4) . . . . ?
C20 C19 O1 C18 19.1(4) . . . . ?
C43 C42 P1 C28 -119.6(3) . . . . ?
C47 C42 P1 C28 60.5(4) . . . . ?
C43 C42 P1 C1 130.9(3) . . . . ?
C47 C42 P1 C1 -49.0(4) . . . . ?
C43 C42 P1 Ir1 -7.3(4) . . . . ?
C47 C42 P1 Ir1 172.9(3) . . . . ?
C29 C28 P1 C42 -177.3(3) . . . . ?
C33 C28 P1 C42 9.8(4) . . . . ?
C29 C28 P1 C1 -68.7(4) . . . . ?
C33 C28 P1 C1 118.4(4) . . . . ?
C29 C28 P1 Ir1 55.4(3) . . . . ?
C33 C28 P1 Ir1 -117.5(3) . . . . ?
C2 C1 P1 C42 119.3(3) . . . . ?
C6 C1 P1 C42 -62.3(4) . . . . ?
C2 C1 P1 C28 10.4(4) . . . . ?
C6 C1 P1 C28 -171.2(4) . . . . ?
C2 C1 P1 Ir1 -100.9(3) . . . . ?
C6 C1 P1 Ir1 77.5(4) . . . . ?
N1 Ir1 P1 C42 136.87(18) . . . . ?
C61 Ir1 P1 C42 -127.9(2) . . . . ?
C57 Ir1 P1 C42 -24.7(2) . . . . ?
C60 Ir1 P1 C42 -153.1(8) . . . . ?
C56 Ir1 P1 C42 -55.99(19) . . . . ?
N1 Ir1 P1 C28 -108.96(16) . . . . ?
C61 Ir1 P1 C28 -13.7(2) . . . . ?
C57 Ir1 P1 C28 89.47(19) . . . . ?
C60 Ir1 P1 C28 -39.0(8) . . . . ?
C56 Ir1 P1 C28 58.19(18) . . . . ?
N1 Ir1 P1 C1 4.69(18) . . . . ?
C61 Ir1 P1 C1 99.9(2) . . . . ?
C57 Ir1 P1 C1 -156.9(2) . . . . ?
C60 Ir1 P1 C1 74.7(8) . . . . ?
C56 Ir1 P1 C1 171.84(19) . . . . ?
